data_4510818
loop_
_publ_author_name
'Mart\'inez-Alejo, Juan M.'
'Dom\'inguez-Ch\'avez, Jorge G.'
'Rivera-Islas, Jes\'us'
'Herrera-Ruiz, Dea'
'H\"opfl, Herbert'
'Morales-Rojas, Hugo'
'Senosiain, Juan P.'

_publ_section_title
;
 A Twist in Cocrystals of Salts: Changes in Packing and Chloride
 Coordination Lead to Opposite Trends in the Biopharmaceutical Performance
 of Fluoroquinolone Hydrochloride Cocrystals
;
_journal_issue 6
_journal_name_full 'Crystal Growth &amp; Design'
_journal_page_first 3078
_journal_paper_doi 10.1021/cg500345a
_journal_volume 14
_journal_year 2014
_chemical_formula_moiety 'C17 H19 F N3 O3, C7 H6 O3, Cl'
_chemical_formula_sum 'C24 H25 Cl F N3 O6'
_chemical_formula_weight 505.92
_chemical_name_systematic
;

 ?

;
_space_group_IT_number 15
_symmetry_cell_setting monoclinic
_symmetry_space_group_name_Hall '-C 2yc'
_symmetry_space_group_name_H-M 'C 1 2/c 1'
_atom_sites_solution_hydrogens geom
_atom_sites_solution_primary direct
_atom_sites_solution_secondary difmap
_audit_creation_method SHELXL-97
_cell_angle_alpha 90.00
_cell_angle_beta 104.032(3)
_cell_angle_gamma 90.00
_cell_formula_units_Z 8
_cell_length_a 42.390(8)
_cell_length_b 7.4819(14)
_cell_length_c 15.408(3)
_cell_measurement_reflns_used 7158
_cell_measurement_temperature 293(2)
_cell_measurement_theta_max 26.19
_cell_measurement_theta_min 2.50
_cell_volume 4740.9(16)
_computing_cell_refinement 'Bruker SAINT'
_computing_data_collection 'Bruker SMART'
_computing_data_reduction 'Bruker SAINT'
_computing_molecular_graphics 'Bruker SHELXTL'
_computing_publication_material 'Bruker SHELXTL'
_computing_structure_refinement 'SHELXL-97 (Sheldrick, 1997)'
_computing_structure_solution 'SHELXS-97 (Sheldrick, 1990)'
_diffrn_ambient_temperature 293(2)
_diffrn_measured_fraction_theta_full 0.992
_diffrn_measured_fraction_theta_max 0.992
_diffrn_measurement_device_type 'CCD area detector'
_diffrn_measurement_method 'phi and omega scans'
_diffrn_radiation_monochromator graphite
_diffrn_radiation_source 'fine-focus sealed tube'
_diffrn_radiation_type MoK\a
_diffrn_radiation_wavelength 0.71073
_diffrn_reflns_av_R_equivalents 0.0605
_diffrn_reflns_av_sigmaI/netI 0.0855
_diffrn_reflns_limit_h_max 49
_diffrn_reflns_limit_h_min -50
_diffrn_reflns_limit_k_max 8
_diffrn_reflns_limit_k_min -8
_diffrn_reflns_limit_l_max 18
_diffrn_reflns_limit_l_min -14
_diffrn_reflns_number 10796
_diffrn_reflns_theta_full 25.00
_diffrn_reflns_theta_max 25.00
_diffrn_reflns_theta_min 2.66
_exptl_absorpt_coefficient_mu 0.215
_exptl_absorpt_correction_T_max 0.97
_exptl_absorpt_correction_T_min 0.92
_exptl_absorpt_correction_type multi-scan
_exptl_absorpt_process_details SADABS
_exptl_crystal_colour colorless
_exptl_crystal_density_diffrn 1.418
_exptl_crystal_density_method 'not measured'
_exptl_crystal_description 'rectangular prism'
_exptl_crystal_F_000 2112
_exptl_crystal_size_max 0.38
_exptl_crystal_size_mid 0.29
_exptl_crystal_size_min 0.16
_refine_diff_density_max 0.300
_refine_diff_density_min -0.260
_refine_diff_density_rms 0.059
_refine_ls_extinction_method none
_refine_ls_goodness_of_fit_ref 1.288
_refine_ls_hydrogen_treatment mixed
_refine_ls_matrix_type full
_refine_ls_number_parameters 331
_refine_ls_number_reflns 4145
_refine_ls_number_restraints 5
_refine_ls_restrained_S_all 1.287
_refine_ls_R_factor_all 0.1391
_refine_ls_R_factor_gt 0.1021
_refine_ls_shift/su_max 0.000
_refine_ls_shift/su_mean 0.000
_refine_ls_structure_factor_coef Fsqd
_refine_ls_weighting_details 'calc w=1/[\s^2^(Fo^2^)+(0.0001P)^2^+17.9590P] where P=(Fo^2^+2Fc^2^)/3'
_refine_ls_weighting_scheme calc
_refine_ls_wR_factor_gt 0.1592
_refine_ls_wR_factor_ref 0.1691
_reflns_number_gt 3147
_reflns_number_total 4145
_reflns_threshold_expression >2sigma(I)
_cod_data_source_file cg500345a_si_002.cif
_cod_data_source_block j1juanm
_cod_depositor_comments
;
The following automatic conversions were performed:

'_symmetry_cell_setting' value 'Monoclinic' changed to 'monoclinic'
according to
/usr/data/users/saulius/crontab/automatic-downloads/rss-feeds/ACS/lib/dictionaries/cif_core.dic
dictionary named 'cif_core.dic' version 2.4.2 from 2011-04-26.

Automatic conversion script
Id: cif_fix_values 2281 2013-09-26 08:29:07Z andrius 

 Adding full bibliography for 4510818--4510820.cif.
;
_cod_original_cell_volume 4741.1(16)
_cod_original_sg_symbol_H-M C2/c
_cod_database_code 4510818

loop_
_symmetry_equiv_pos_as_xyz
'x, y, z'
'-x, y, -z+1/2'
'x+1/2, y+1/2, z'
'-x+1/2, y+1/2, -z+1/2'
'-x, -y, -z'
'x, -y, z-1/2'
'-x+1/2, -y+1/2, -z'
'x+1/2, -y+1/2, z-1/2'

loop_
_atom_site_label
_atom_site_type_symbol
_atom_site_fract_x
_atom_site_fract_y
_atom_site_fract_z
_atom_site_U_iso_or_equiv
_atom_site_adp_type
_atom_site_occupancy
_atom_site_symmetry_multiplicity
_atom_site_calc_flag
_atom_site_refinement_flags
Cl1 Cl 0.21745(3) 0.54103(19) 0.39723(9) 0.0432(4) Uani 1 1 d .
F1 F 0.19822(7) 0.1345(4) 0.07200(19) 0.0450(8) Uani 1 1 d .
N1 N 0.07650(10) 0.1144(6) 0.1381(3) 0.0372(11) Uani 1 1 d .
N2 N 0.19413(9) 0.0481(6) 0.2425(3) 0.0333(10) Uani 1 1 d .
N3 N 0.24577(10) -0.0766(6) 0.3846(3) 0.0328(10) Uani 1 1 d D
H3A H 0.2391(12) -0.180(3) 0.397(4) 0.049 Uiso 1 1 d D
H3B H 0.2644(6) -0.061(7) 0.421(3) 0.049 Uiso 1 1 d D
O1 O -0.00436(10) 0.2492(8) -0.0597(3) 0.0893(18) Uani 1 1 d .
O2 O 0.02510(10) 0.3126(9) -0.1552(3) 0.0854(18) Uani 1 1 d D
H2' H 0.0451(4) 0.300(12) -0.151(6) 0.128 Uiso 1 1 d D
O3 O 0.08598(9) 0.2491(6) -0.1115(2) 0.0538(11) Uani 1 1 d .
C1A C 0.10791(11) 0.1130(7) 0.1222(3) 0.0309(12) Uani 1 1 d .
C2 C 0.05086(12) 0.1531(8) 0.0723(4) 0.0439(14) Uani 1 1 d .
H2 H 0.0305 0.1470 0.0848 0.053 Uiso 1 1 calc R
C3 C 0.05203(13) 0.2011(8) -0.0123(4) 0.0450(15) Uani 1 1 d .
C4 C 0.08293(13) 0.2044(8) -0.0348(4) 0.0405(14) Uani 1 1 d .
C4A C 0.11070(12) 0.1565(7) 0.0357(3) 0.0321(12) Uani 1 1 d .
C5 C 0.14205(12) 0.1571(7) 0.0208(3) 0.0369(13) Uani 1 1 d .
H5 H 0.1449 0.1833 -0.0359 0.044 Uiso 1 1 calc R
C6 C 0.16801(12) 0.1202(7) 0.0876(3) 0.0329(12) Uani 1 1 d .
C7 C 0.16576(11) 0.0758(7) 0.1754(3) 0.0310(12) Uani 1 1 d .
C8 C 0.13500(12) 0.0722(7) 0.1895(3) 0.0330(12) Uani 1 1 d .
H8 H 0.1323 0.0417 0.2458 0.040 Uiso 1 1 calc R
C9 C 0.07190(13) 0.0608(8) 0.2255(4) 0.0448(14) Uani 1 1 d .
H9 H 0.0732 -0.0681 0.2371 0.054 Uiso 1 1 calc R
C10 C 0.04877(18) 0.1584(10) 0.2652(5) 0.081(3) Uani 1 1 d .
H10A H 0.0361 0.0900 0.2981 0.098 Uiso 1 1 calc R
H10B H 0.0376 0.2603 0.2327 0.098 Uiso 1 1 calc R
C11 C 0.08405(18) 0.1741(9) 0.3041(4) 0.065(2) Uani 1 1 d .
H11A H 0.0945 0.2857 0.2954 0.079 Uiso 1 1 calc R
H11B H 0.0930 0.1154 0.3608 0.079 Uiso 1 1 calc R
C12 C 0.02225(14) 0.2545(10) -0.0766(4) 0.0593(19) Uani 1 1 d .
C13 C 0.21581(11) -0.0967(7) 0.2275(3) 0.0320(12) Uani 1 1 d .
H13A H 0.2179 -0.0922 0.1662 0.038 Uiso 1 1 calc R
H13B H 0.2065 -0.2114 0.2368 0.038 Uiso 1 1 calc R
C14 C 0.24897(12) -0.0782(7) 0.2908(3) 0.0352(13) Uani 1 1 d .
H14A H 0.2627 -0.1772 0.2823 0.042 Uiso 1 1 calc R
H14B H 0.2591 0.0318 0.2783 0.042 Uiso 1 1 calc R
C15 C 0.19048(12) 0.0447(8) 0.3343(3) 0.0378(13) Uani 1 1 d .
H15A H 0.1805 -0.0671 0.3451 0.045 Uiso 1 1 calc R
H15B H 0.1764 0.1417 0.3431 0.045 Uiso 1 1 calc R
C16 C 0.22342(13) 0.0634(8) 0.3997(3) 0.0414(14) Uani 1 1 d .
H16A H 0.2325 0.1799 0.3926 0.050 Uiso 1 1 calc R
H16B H 0.2208 0.0548 0.4604 0.050 Uiso 1 1 calc R
O4 O 0.19152(9) 0.4377(6) 0.5900(3) 0.0586(12) Uani 1 1 d .
O5 O 0.15819(10) 0.4110(7) 0.4548(3) 0.0619(13) Uani 1 1 d D
H5' H 0.1755(9) 0.449(9) 0.444(5) 0.093 Uiso 1 1 d D
O6 O 0.05511(9) 0.3809(6) 0.6866(3) 0.0538(11) Uani 1 1 d D
H6' H 0.0384(9) 0.335(8) 0.653(4) 0.081 Uiso 1 1 d D
C17 C 0.13510(12) 0.3982(7) 0.5788(3) 0.0354(13) Uani 1 1 d .
C18 C 0.10468(13) 0.3712(8) 0.5238(4) 0.0442(15) Uani 1 1 d .
H18 H 0.1023 0.3586 0.4625 0.053 Uiso 1 1 calc R
C19 C 0.07770(13) 0.3626(8) 0.5588(4) 0.0446(15) Uani 1 1 d .
H19 H 0.0572 0.3435 0.5212 0.054 Uiso 1 1 calc R
C20 C 0.08107(12) 0.3824(7) 0.6496(4) 0.0382(13) Uani 1 1 d .
C21 C 0.11152(12) 0.4059(7) 0.7062(4) 0.0408(14) Uani 1 1 d .
H21 H 0.1138 0.4150 0.7676 0.049 Uiso 1 1 calc R
C22 C 0.13856(13) 0.4160(7) 0.6707(4) 0.0390(13) Uani 1 1 d .
H22 H 0.1590 0.4347 0.7083 0.047 Uiso 1 1 calc R
C23 C 0.16457(13) 0.4161(7) 0.5442(4) 0.0394(13) Uani 1 1 d .

loop_
_atom_site_aniso_label
_atom_site_aniso_U_11
_atom_site_aniso_U_22
_atom_site_aniso_U_33
_atom_site_aniso_U_23
_atom_site_aniso_U_13
_atom_site_aniso_U_12
Cl1 0.0510(8) 0.0430(8) 0.0375(8) 0.0036(7) 0.0143(6) -0.0061(7)
F1 0.0302(16) 0.069(2) 0.0356(18) 0.0098(16) 0.0079(14) 0.0033(15)
N1 0.032(2) 0.049(3) 0.031(3) -0.003(2) 0.007(2) -0.001(2)
N2 0.032(2) 0.044(3) 0.022(2) 0.001(2) 0.0036(19) 0.009(2)
N3 0.034(2) 0.032(3) 0.029(3) 0.006(2) 0.0008(19) 0.000(2)
O1 0.034(3) 0.170(6) 0.064(3) 0.017(3) 0.014(2) 0.017(3)
O2 0.047(3) 0.165(5) 0.039(3) 0.015(3) 0.000(2) 0.026(3)
O3 0.046(2) 0.088(3) 0.024(2) 0.003(2) 0.0028(18) 0.009(2)
C1A 0.031(3) 0.037(3) 0.025(3) -0.007(2) 0.007(2) -0.001(2)
C2 0.028(3) 0.060(4) 0.042(4) -0.005(3) 0.005(3) -0.002(3)
C3 0.032(3) 0.068(4) 0.031(3) -0.007(3) 0.002(3) 0.001(3)
C4 0.036(3) 0.056(4) 0.031(3) -0.006(3) 0.009(3) 0.001(3)
C4A 0.030(3) 0.037(3) 0.028(3) -0.002(2) 0.005(2) 0.001(2)
C5 0.036(3) 0.052(4) 0.022(3) -0.001(3) 0.004(2) 0.003(3)
C6 0.029(3) 0.043(3) 0.030(3) 0.001(2) 0.012(2) 0.002(2)
C7 0.033(3) 0.032(3) 0.027(3) -0.001(2) 0.004(2) 0.000(2)
C8 0.036(3) 0.040(3) 0.022(3) 0.002(2) 0.007(2) 0.002(2)
C9 0.042(3) 0.054(4) 0.043(4) 0.004(3) 0.018(3) -0.003(3)
C10 0.085(6) 0.100(6) 0.081(6) 0.031(5) 0.063(5) 0.039(5)
C11 0.098(6) 0.060(5) 0.046(4) -0.001(3) 0.033(4) -0.002(4)
C12 0.039(4) 0.098(6) 0.036(4) 0.004(4) -0.001(3) 0.007(4)
C13 0.034(3) 0.037(3) 0.022(3) -0.002(2) 0.001(2) 0.004(2)
C14 0.036(3) 0.042(3) 0.026(3) -0.003(2) 0.007(2) -0.003(2)
C15 0.043(3) 0.047(3) 0.022(3) -0.001(3) 0.005(2) 0.007(3)
C16 0.050(3) 0.048(4) 0.027(3) 0.000(3) 0.011(3) 0.006(3)
O4 0.031(2) 0.093(3) 0.049(3) 0.018(3) 0.005(2) -0.006(2)
O5 0.050(3) 0.097(4) 0.041(3) -0.016(2) 0.016(2) -0.020(3)
O6 0.034(2) 0.080(3) 0.050(3) 0.002(2) 0.016(2) -0.003(2)
C17 0.035(3) 0.036(3) 0.034(3) 0.003(2) 0.006(2) -0.005(2)
C18 0.047(3) 0.052(4) 0.033(3) -0.004(3) 0.007(3) -0.012(3)
C19 0.029(3) 0.061(4) 0.037(3) -0.002(3) -0.005(2) -0.010(3)
C20 0.032(3) 0.048(4) 0.035(3) -0.001(3) 0.007(3) -0.001(3)
C21 0.040(3) 0.050(4) 0.031(3) -0.003(3) 0.007(3) -0.007(3)
C22 0.037(3) 0.038(3) 0.038(3) 0.004(3) 0.002(3) -0.001(2)
C23 0.036(3) 0.039(3) 0.042(4) 0.002(3) 0.007(3) -0.007(3)

loop_
_atom_type_symbol
_atom_type_description
_atom_type_scat_dispersion_real
_atom_type_scat_dispersion_imag
_atom_type_scat_source
C C 0.0033 0.0016 'International Tables Vol C Tables 4.2.6.8 and 6.1.1.4'
H H 0.0000 0.0000 'International Tables Vol C Tables 4.2.6.8 and 6.1.1.4'
N N 0.0061 0.0033 'International Tables Vol C Tables 4.2.6.8 and 6.1.1.4'
O O 0.0106 0.0060 'International Tables Vol C Tables 4.2.6.8 and 6.1.1.4'
F F 0.0171 0.0103 'International Tables Vol C Tables 4.2.6.8 and 6.1.1.4'
Cl Cl 0.1484 0.1585 'International Tables Vol C Tables 4.2.6.8 and 6.1.1.4'

loop_
_geom_angle_atom_site_label_1
_geom_angle_atom_site_label_2
_geom_angle_atom_site_label_3
_geom_angle
C2 N1 C1A 120.1(4)
C2 N1 C9 119.7(4)
C1A N1 C9 120.0(4)
C7 N2 C15 116.4(4)
C7 N2 C13 116.7(4)
C15 N2 C13 110.8(4)
C16 N3 C14 112.0(4)
C8 C1A C4A 121.2(4)
C8 C1A N1 121.2(4)
C4A C1A N1 117.6(4)
N1 C2 C3 125.1(5)
C2 C3 C4 118.8(5)
C2 C3 C12 119.6(5)
C4 C3 C12 121.5(5)
O3 C4 C3 122.4(5)
O3 C4 C4A 121.3(5)
C3 C4 C4A 116.2(5)
C5 C4A C1A 117.2(5)
C5 C4A C4 120.7(5)
C1A C4A C4 122.1(4)
C6 C5 C4A 120.5(5)
C5 C6 F1 118.7(4)
C5 C6 C7 123.2(4)
F1 C6 C7 118.0(4)
C8 C7 N2 124.0(4)
C8 C7 C6 116.2(5)
N2 C7 C6 119.7(4)
C7 C8 C1A 121.6(5)
N1 C9 C11 120.2(5)
N1 C9 C10 119.9(5)
C11 C9 C10 60.3(4)
C9 C10 C11 59.7(4)
C9 C11 C10 60.0(4)
O1 C12 O2 120.1(6)
O1 C12 C3 122.7(6)
O2 C12 C3 117.2(5)
N2 C13 C14 110.4(4)
N3 C14 C13 109.8(4)
N2 C15 C16 110.2(4)
N3 C16 C15 110.7(4)
C18 C17 C22 119.4(5)
C18 C17 C23 122.7(5)
C22 C17 C23 117.8(5)
C17 C18 C19 120.6(5)
C20 C19 C18 120.0(5)
O6 C20 C19 122.0(5)
O6 C20 C21 117.7(5)
C19 C20 C21 120.3(5)
C20 C21 C22 119.5(5)
C21 C22 C17 120.1(5)
O4 C23 O5 122.3(5)
O4 C23 C17 124.7(5)
O5 C23 C17 113.0(5)

loop_
_geom_bond_atom_site_label_1
_geom_bond_atom_site_label_2
_geom_bond_distance
F1 C6 1.363(5)
N1 C2 1.326(6)
N1 C1A 1.411(6)
N1 C9 1.463(6)
N2 C7 1.398(6)
N2 C15 1.459(6)
N2 C13 1.475(6)
N3 C16 1.468(6)
N3 C14 1.484(6)
O1 C12 1.218(7)
O2 C12 1.320(7)
O3 C4 1.265(6)
C1A C8 1.382(7)
C1A C4A 1.404(7)
C2 C3 1.365(7)
C3 C4 1.433(7)
C3 C12 1.459(8)
C4 C4A 1.440(7)
C4A C5 1.402(7)
C5 C6 1.340(7)
C6 C7 1.420(7)
C7 C8 1.373(6)
C9 C11 1.465(8)
C9 C10 1.470(8)
C10 C11 1.475(10)
C13 C14 1.510(6)
C15 C16 1.518(7)
O4 C23 1.199(6)
O5 C23 1.339(7)
O6 C20 1.356(6)
C17 C18 1.375(7)
C17 C22 1.395(7)
C17 C23 1.477(7)
C18 C19 1.380(7)
C19 C20 1.379(7)
C20 C21 1.383(7)
C21 C22 1.386(7)

loop_
_geom_torsion_atom_site_label_1
_geom_torsion_atom_site_label_2
_geom_torsion_atom_site_label_3
_geom_torsion_atom_site_label_4
_geom_torsion
C2 N1 C1A C8 -179.7(5)
C9 N1 C1A C8 -4.0(7)
C2 N1 C1A C4A 1.0(7)
C9 N1 C1A C4A 176.7(5)
C1A N1 C2 C3 -3.0(9)
C9 N1 C2 C3 -178.6(6)
N1 C2 C3 C4 2.6(10)
N1 C2 C3 C12 -175.0(6)
C2 C3 C4 O3 -179.3(6)
C12 C3 C4 O3 -1.8(10)
C2 C3 C4 C4A -0.3(9)
C12 C3 C4 C4A 177.2(6)
C8 C1A C4A C5 -0.1(8)
N1 C1A C4A C5 179.2(5)
C8 C1A C4A C4 -178.2(5)
N1 C1A C4A C4 1.1(8)
O3 C4 C4A C5 -0.4(9)
C3 C4 C4A C5 -179.4(5)
O3 C4 C4A C1A 177.6(5)
C3 C4 C4A C1A -1.4(8)
C1A C4A C5 C6 -1.0(8)
C4 C4A C5 C6 177.0(5)
C4A C5 C6 F1 -175.5(5)
C4A C5 C6 C7 1.2(9)
C15 N2 C7 C8 -10.3(8)
C13 N2 C7 C8 123.7(5)
C15 N2 C7 C6 166.1(5)
C13 N2 C7 C6 -59.9(6)
C5 C6 C7 C8 -0.1(8)
F1 C6 C7 C8 176.6(4)
C5 C6 C7 N2 -176.7(5)
F1 C6 C7 N2 -0.1(7)
N2 C7 C8 C1A 175.3(5)
C6 C7 C8 C1A -1.2(8)
C4A C1A C8 C7 1.3(8)
N1 C1A C8 C7 -178.0(5)
C2 N1 C9 C11 -114.8(6)
C1A N1 C9 C11 69.6(7)
C2 N1 C9 C10 -43.8(8)
C1A N1 C9 C10 140.5(6)
N1 C9 C10 C11 -109.9(6)
N1 C9 C11 C10 109.4(6)
C2 C3 C12 O1 -4.1(11)
C4 C3 C12 O1 178.4(7)
C2 C3 C12 O2 175.0(6)
C4 C3 C12 O2 -2.5(10)
C7 N2 C13 C14 164.3(4)
C15 N2 C13 C14 -59.3(5)
C16 N3 C14 C13 -55.4(6)
N2 C13 C14 N3 56.6(5)
C7 N2 C15 C16 -165.0(4)
C13 N2 C15 C16 58.5(6)
C14 N3 C16 C15 55.3(5)
N2 C15 C16 N3 -56.3(6)
C22 C17 C18 C19 0.4(9)
C23 C17 C18 C19 -177.3(5)
C17 C18 C19 C20 0.4(9)
C18 C19 C20 O6 177.7(5)
C18 C19 C20 C21 -1.8(9)
O6 C20 C21 C22 -177.2(5)
C19 C20 C21 C22 2.3(9)
C20 C21 C22 C17 -1.5(8)
C18 C17 C22 C21 0.2(8)
C23 C17 C22 C21 178.0(5)
C18 C17 C23 O4 -179.1(6)
C22 C17 C23 O4 3.2(9)
C18 C17 C23 O5 2.7(8)
C22 C17 C23 O5 -175.0(5)
